data_2221006
loop_
_publ_author_name
'Fazaeli, Yousef'
'Najafi, Ezzatollah'
'Amini, Mostafa M.'
'Ng, Seik Weng'

_publ_section_title
;
 Dichloridobis(5,7-dichloroquinolin-8-olato-\k^2^<i>N</i>,<i>O</i>)tin(IV)
;
_journal_coeditor_code BT2866
_journal_issue 3
_journal_name_full 'Acta Crystallographica Section E'
_journal_page_first m270
_journal_paper_doi 10.1107/S1600536809004371
_journal_volume 65
_journal_year 2009
_chemical_formula_iupac '[Sn (C9 H4 Cl2 N O)2 Cl2]'
_chemical_formula_moiety 'C18 H8 Cl6 N2 O2 Sn'
_chemical_formula_sum 'C18 H8 Cl6 N2 O2 Sn'
_chemical_formula_weight 615.65
_chemical_name_systematic
;
Dichloridobis(5,7-dichloroquinolin-8-olato-\k^2^<i>N</i>,<i>O</i>)tin(IV)
;
_space_group_IT_number 14
_symmetry_cell_setting monoclinic
_symmetry_space_group_name_Hall '-P 2ybc'
_symmetry_space_group_name_H-M 'P 1 21/c 1'
_atom_sites_solution_hydrogens geom
_atom_sites_solution_primary direct
_atom_sites_solution_secondary difmap
_audit_creation_method SHELXL-97
_cell_angle_alpha 90.00
_cell_angle_beta 110.3810(10)
_cell_angle_gamma 90.00
_cell_formula_units_Z 4
_cell_length_a 15.2459(2)
_cell_length_b 8.92620(10)
_cell_length_c 15.8541(2)
_cell_measurement_reflns_used 9940
_cell_measurement_temperature 100(2)
_cell_measurement_theta_max 28.3
_cell_measurement_theta_min 2.6
_cell_volume 2022.48(5)
_computing_cell_refinement 'SAINT (Bruker, 2008)'
_computing_data_collection 'APEX2 (Bruker, 2008)'
_computing_data_reduction 'SAINT (Bruker, 2008)'
_computing_molecular_graphics 'X-SEED (Barbour, 2001)'
_computing_publication_material 'publCIF (Westrip, 2009)'
_computing_structure_refinement 'SHELXL97 (Sheldrick, 2008)'
_computing_structure_solution 'SHELXS97 (Sheldrick, 2008)'
_diffrn_ambient_temperature 100(2)
_diffrn_measured_fraction_theta_full 1.000
_diffrn_measured_fraction_theta_max 1.000
_diffrn_measurement_device_type 'Bruker SMART APEX'
_diffrn_measurement_method \w
_diffrn_radiation_monochromator graphite
_diffrn_radiation_source 'fine-focus sealed tube'
_diffrn_radiation_type MoK\a
_diffrn_radiation_wavelength 0.71073
_diffrn_reflns_av_R_equivalents 0.0213
_diffrn_reflns_av_sigmaI/netI 0.0193
_diffrn_reflns_limit_h_max 19
_diffrn_reflns_limit_h_min -19
_diffrn_reflns_limit_k_max 11
_diffrn_reflns_limit_k_min -11
_diffrn_reflns_limit_l_max 20
_diffrn_reflns_limit_l_min -20
_diffrn_reflns_number 18582
_diffrn_reflns_theta_full 27.50
_diffrn_reflns_theta_max 27.50
_diffrn_reflns_theta_min 1.42
_diffrn_standards_decay_% 0
_diffrn_standards_interval_count 0
_diffrn_standards_interval_time 0
_diffrn_standards_number 0
_exptl_absorpt_coefficient_mu 2.076
_exptl_absorpt_correction_T_max 0.7064
_exptl_absorpt_correction_T_min 0.5941
_exptl_absorpt_correction_type multi-scan
_exptl_absorpt_process_details '(SADABS; Sheldrick, 1996)'
_exptl_crystal_colour Yellow
_exptl_crystal_density_diffrn 2.022
_exptl_crystal_density_method 'not measured'
_exptl_crystal_description Polyhedron
_exptl_crystal_F_000 1192
_exptl_crystal_size_max 0.28
_exptl_crystal_size_mid 0.22
_exptl_crystal_size_min 0.18
_refine_diff_density_max 0.591
_refine_diff_density_min -1.250
_refine_ls_extinction_method none
_refine_ls_goodness_of_fit_ref 1.056
_refine_ls_hydrogen_treatment constr
_refine_ls_matrix_type full
_refine_ls_number_parameters 262
_refine_ls_number_reflns 4651
_refine_ls_number_restraints 0
_refine_ls_restrained_S_all 1.056
_refine_ls_R_factor_all 0.0301
_refine_ls_R_factor_gt 0.0259
_refine_ls_shift/su_max 0.001
_refine_ls_shift/su_mean 0.001
_refine_ls_structure_factor_coef Fsqd
_refine_ls_weighting_details 'calc w=1/[\s^2^(Fo^2^)+(0.0394P)^2^+4.6706P] where P=(Fo^2^+2Fc^2^)/3'
_refine_ls_weighting_scheme calc
_refine_ls_wR_factor_gt 0.0712
_refine_ls_wR_factor_ref 0.0794
_reflns_number_gt 4218
_reflns_number_total 4651
_reflns_threshold_expression I>2\s(I)
_cod_data_source_file bt2866.cif
_cod_data_source_block I
_cod_depositor_comments
;
The following automatic conversions were performed:
'_symmetry_cell_setting' value 'Monoclinic' changed to 'monoclinic'
according to '/home/saulius/struct/CIF-dictionaries/cif_core.dic'
dictionary named 'cif_core.dic' version 2.4.1 from
2010-06-29.

'_exptl_absorpt_correction_type' value 'Multi-scan' changed
to 'multi-scan' according to
'/home/saulius/struct/CIF-dictionaries/cif_core.dic' dictionary named
'cif_core.dic' version 2.4.1 from 2010-06-29.

Automatic conversion script
Id: cif_fix_enum 1527 2010-12-29 10:47:43Z saulius 

The following automatic conversions were performed:

'_symmetry_cell_setting' value 'Monoclinic' changed to 'monoclinic'
according to /home/saulius/struct/CIF-dictionaries/cif_core.dic
dictionary named 'cif_core.dic' version 2.4.1 from
2010-06-29.

'_exptl_absorpt_correction_type' value 'Multi-scan'
changed to 'multi-scan' according to
/home/saulius/struct/CIF-dictionaries/cif_core.dic dictionary named
'cif_core.dic' version 2.4.1 from 2010-06-29.

Automatic conversion script
Id: cif_fix_values 1715 2011-07-08 13:25:40Z adriana 
;
_cod_original_cell_volume 2022.48(4)
_cod_original_sg_symbol_H-M 'P 21/c'
_cod_database_code 2221006
_cod_database_fobs_code 2221006

loop_
_symmetry_equiv_pos_as_xyz
'x, y, z'
'-x, y+1/2, -z+1/2'
'-x, -y, -z'
'x, -y-1/2, z-1/2'

loop_
_atom_site_type_symbol
_atom_site_label
_atom_site_fract_x
_atom_site_fract_y
_atom_site_fract_z
_atom_site_U_iso_or_equiv
_atom_site_adp_type
_atom_site_calc_flag
_atom_site_refinement_flags
_atom_site_occupancy
_atom_site_disorder_assembly
_atom_site_disorder_group
Sn Sn1 0.778941(13) 0.92337(2) 0.344613(13) 0.01736(7) Uani d . 1 . .
Cl Cl1 0.93987(6) 0.32043(9) 0.64058(5) 0.02934(17) Uani d . 1 . .
Cl Cl2 0.84159(6) 0.38698(8) 0.28352(5) 0.02702(17) Uani d . 1 . .
Cl Cl3 0.34831(5) 1.07293(11) 0.39582(6) 0.0343(2) Uani d . 1 . .
Cl Cl4 0.66222(6) 1.38854(9) 0.45378(7) 0.03409(19) Uani d . 1 . .
Cl Cl5 0.70590(6) 0.98399(10) 0.19137(5) 0.02889(17) Uani d . 1 . .
Cl Cl6 0.92679(6) 1.01709(10) 0.36724(6) 0.03319(19) Uani d . 1 . .
O O1 0.80174(15) 0.7039(2) 0.31888(13) 0.0191(4) Uani d . 1 . .
O O2 0.73412(14) 1.1077(2) 0.39671(15) 0.0205(4) Uani d . 1 . .
N N1 0.83134(16) 0.8252(3) 0.48199(16) 0.0171(5) Uani d . 1 . .
N N2 0.63835(17) 0.8521(3) 0.34618(16) 0.0192(5) Uani d . 1 . .
C C1 0.83654(19) 0.6170(3) 0.39116(19) 0.0169(5) Uani d . 1 . .
C C2 0.8582(2) 0.4680(3) 0.38683(19) 0.0183(6) Uani d . 1 . .
C C3 0.8920(2) 0.3773(3) 0.4644(2) 0.0198(6) Uani d . 1 . .
H H3 0.9064 0.2750 0.4591 0.024 Uiso calc R 1 . .
C C4 0.9038(2) 0.4366(3) 0.5468(2) 0.0198(6) Uani d . 1 . .
C C5 0.8855(2) 0.5884(3) 0.55734(19) 0.0180(6) Uani d . 1 . .
C C6 0.85181(19) 0.6765(3) 0.47856(19) 0.0160(5) Uani d . 1 . .
C C7 0.8970(2) 0.6608(4) 0.64017(19) 0.0208(6) Uani d . 1 . .
H H7 0.9187 0.6058 0.6949 0.025 Uiso calc R 1 . .
C C8 0.8765(2) 0.8106(4) 0.6412(2) 0.0230(6) Uani d . 1 . .
H H8 0.8843 0.8598 0.6964 0.028 Uiso calc R 1 . .
C C9 0.8441(2) 0.8900(3) 0.5600(2) 0.0202(6) Uani d . 1 . .
H H9 0.8310 0.9939 0.5612 0.024 Uiso calc R 1 . .
C C10 0.6471(2) 1.1032(3) 0.39562(19) 0.0183(6) Uani d . 1 . .
C C11 0.6027(2) 1.2221(3) 0.4198(2) 0.0217(6) Uani d . 1 . .
C C12 0.5108(2) 1.2119(4) 0.4191(2) 0.0248(6) Uani d . 1 . .
H H12 0.4824 1.2963 0.4356 0.030 Uiso calc R 1 . .
C C13 0.4617(2) 1.0813(4) 0.3950(2) 0.0250(7) Uani d . 1 . .
C C14 0.5014(2) 0.9536(4) 0.37007(19) 0.0218(6) Uani d . 1 . .
C C15 0.5937(2) 0.9681(3) 0.37025(19) 0.0185(5) Uani d . 1 . .
C C16 0.4580(2) 0.8118(4) 0.3460(2) 0.0288(7) Uani d . 1 . .
H H16 0.3959 0.7965 0.3449 0.035 Uiso calc R 1 . .
C C17 0.5055(2) 0.6976(4) 0.3246(2) 0.0299(7) Uani d . 1 . .
H H17 0.4771 0.6018 0.3099 0.036 Uiso calc R 1 . .
C C18 0.5961(2) 0.7209(4) 0.3242(2) 0.0251(6) Uani d . 1 . .
H H18 0.6280 0.6409 0.3077 0.030 Uiso calc R 1 . .

loop_
_atom_site_aniso_label
_atom_site_aniso_U_11
_atom_site_aniso_U_22
_atom_site_aniso_U_33
_atom_site_aniso_U_12
_atom_site_aniso_U_13
_atom_site_aniso_U_23
Sn1 0.01867(11) 0.01519(11) 0.01871(11) 0.00298(7) 0.00712(8) 0.00097(7)
Cl1 0.0364(4) 0.0257(4) 0.0232(4) 0.0040(3) 0.0070(3) 0.0099(3)
Cl2 0.0428(4) 0.0173(3) 0.0204(3) 0.0031(3) 0.0103(3) -0.0020(3)
Cl3 0.0169(3) 0.0521(5) 0.0357(4) 0.0022(3) 0.0114(3) 0.0054(4)
Cl4 0.0308(4) 0.0211(4) 0.0559(5) -0.0008(3) 0.0220(4) -0.0073(4)
Cl5 0.0293(4) 0.0319(4) 0.0251(4) 0.0071(3) 0.0091(3) 0.0065(3)
Cl6 0.0314(4) 0.0304(4) 0.0410(5) -0.0019(3) 0.0167(4) -0.0024(4)
O1 0.0251(10) 0.0166(10) 0.0150(9) 0.0032(8) 0.0063(8) 0.0006(8)
O2 0.0167(10) 0.0175(10) 0.0293(11) -0.0003(8) 0.0107(9) -0.0020(8)
N1 0.0153(11) 0.0178(12) 0.0189(11) 0.0009(9) 0.0068(9) -0.0013(9)
N2 0.0204(12) 0.0201(12) 0.0162(11) -0.0008(10) 0.0052(9) 0.0016(9)
C1 0.0157(13) 0.0172(13) 0.0184(13) -0.0007(10) 0.0066(10) 0.0006(10)
C2 0.0206(14) 0.0166(13) 0.0186(13) 0.0006(11) 0.0078(11) -0.0016(11)
C3 0.0189(14) 0.0174(13) 0.0232(14) 0.0001(11) 0.0074(11) 0.0014(11)
C4 0.0168(13) 0.0226(15) 0.0186(13) -0.0022(11) 0.0046(11) 0.0058(11)
C5 0.0147(13) 0.0237(15) 0.0153(13) -0.0010(11) 0.0047(10) 0.0021(11)
C6 0.0132(12) 0.0164(13) 0.0193(13) -0.0006(10) 0.0069(10) -0.0005(10)
C7 0.0182(13) 0.0281(16) 0.0167(13) -0.0008(12) 0.0067(11) 0.0017(12)
C8 0.0203(14) 0.0306(17) 0.0191(14) -0.0005(12) 0.0083(11) -0.0041(12)
C9 0.0178(13) 0.0207(14) 0.0234(14) -0.0012(11) 0.0089(11) -0.0046(11)
C10 0.0181(13) 0.0205(14) 0.0173(13) 0.0009(11) 0.0074(11) 0.0025(11)
C11 0.0217(14) 0.0201(14) 0.0245(14) 0.0027(12) 0.0094(12) 0.0016(11)
C12 0.0228(15) 0.0299(17) 0.0233(15) 0.0079(13) 0.0099(12) 0.0042(12)
C13 0.0146(13) 0.0381(18) 0.0224(15) 0.0029(12) 0.0067(11) 0.0061(13)
C14 0.0189(14) 0.0290(16) 0.0159(13) -0.0013(12) 0.0041(11) 0.0039(12)
C15 0.0176(13) 0.0221(14) 0.0157(12) 0.0004(11) 0.0056(10) 0.0034(11)
C16 0.0214(15) 0.041(2) 0.0229(15) -0.0091(14) 0.0058(12) 0.0010(14)
C17 0.0296(17) 0.0285(17) 0.0276(16) -0.0131(14) 0.0052(13) -0.0049(13)
C18 0.0288(16) 0.0243(16) 0.0208(14) -0.0022(13) 0.0070(12) -0.0010(12)

loop_
_atom_type_symbol
_atom_type_description
_atom_type_scat_dispersion_real
_atom_type_scat_dispersion_imag
_atom_type_scat_source
C C 0.0033 0.0016 'International Tables Vol C Tables 4.2.6.8 and 6.1.1.4'
H H 0.0000 0.0000 'International Tables Vol C Tables 4.2.6.8 and 6.1.1.4'
N N 0.0061 0.0033 'International Tables Vol C Tables 4.2.6.8 and 6.1.1.4'
O O 0.0106 0.0060 'International Tables Vol C Tables 4.2.6.8 and 6.1.1.4'
Cl Cl 0.1484 0.1585 'International Tables Vol C Tables 4.2.6.8 and 6.1.1.4'
Sn Sn -0.6537 1.4246 'International Tables Vol C Tables 4.2.6.8 and 6.1.1.4'

loop_
_geom_angle_atom_site_label_1
_geom_angle_atom_site_label_2
_geom_angle_atom_site_label_3
_geom_angle_site_symmetry_1
_geom_angle_site_symmetry_3
_geom_angle
_geom_angle_publ_flag
O1 Sn1 O2 . . 160.55(8) ?
O1 Sn1 N1 . . 77.91(8) ?
O2 Sn1 N1 . . 88.76(9) ?
O1 Sn1 N2 . . 87.73(9) ?
O2 Sn1 N2 . . 76.73(9) ?
N1 Sn1 N2 . . 84.03(9) ?
O1 Sn1 Cl6 . . 98.77(6) ?
O2 Sn1 Cl6 . . 95.19(6) ?
N1 Sn1 Cl6 . . 89.56(7) ?
N2 Sn1 Cl6 . . 169.75(7) ?
O1 Sn1 Cl5 . . 93.79(6) ?
O2 Sn1 Cl5 . . 97.26(6) ?
N1 Sn1 Cl5 . . 168.73(7) ?
N2 Sn1 Cl5 . . 88.07(6) ?
Cl6 Sn1 Cl5 . . 99.32(3) ?
C1 O1 Sn1 . . 115.39(17) ?
C10 O2 Sn1 . . 116.24(18) ?
C9 N1 C6 . . 120.2(3) ?
C9 N1 Sn1 . . 129.2(2) ?
C6 N1 Sn1 . . 110.64(18) ?
C18 N2 C15 . . 120.1(3) ?
C18 N2 Sn1 . . 128.8(2) ?
C15 N2 Sn1 . . 111.08(19) ?
O1 C1 C2 . . 123.4(3) ?
O1 C1 C6 . . 120.0(3) ?
C2 C1 C6 . . 116.6(3) ?
C1 C2 C3 . . 122.1(3) ?
C1 C2 Cl2 . . 119.5(2) ?
C3 C2 Cl2 . . 118.4(2) ?
C4 C3 C2 . . 120.0(3) ?
C4 C3 H3 . . 120.0 ?
C2 C3 H3 . . 120.0 ?
C3 C4 C5 . . 121.5(3) ?
C3 C4 Cl1 . . 119.1(2) ?
C5 C4 Cl1 . . 119.4(2) ?
C4 C5 C6 . . 117.2(3) ?
C4 C5 C7 . . 125.7(3) ?
C6 C5 C7 . . 117.0(3) ?
N1 C6 C5 . . 121.5(3) ?
N1 C6 C1 . . 116.0(3) ?
C5 C6 C1 . . 122.5(3) ?
C8 C7 C5 . . 119.9(3) ?
C8 C7 H7 . . 120.0 ?
C5 C7 H7 . . 120.0 ?
C7 C8 C9 . . 119.4(3) ?
C7 C8 H8 . . 120.3 ?
C9 C8 H8 . . 120.3 ?
N1 C9 C8 . . 122.0(3) ?
N1 C9 H9 . . 119.0 ?
C8 C9 H9 . . 119.0 ?
O2 C10 C11 . . 124.0(3) ?
O2 C10 C15 . . 120.0(3) ?
C11 C10 C15 . . 116.0(3) ?
C10 C11 C12 . . 122.2(3) ?
C10 C11 Cl4 . . 119.5(2) ?
C12 C11 Cl4 . . 118.3(2) ?
C13 C12 C11 . . 120.4(3) ?
C13 C12 H12 . . 119.8 ?
C11 C12 H12 . . 119.8 ?
C12 C13 C14 . . 121.5(3) ?
C12 C13 Cl3 . . 119.0(3) ?
C14 C13 Cl3 . . 119.5(3) ?
C15 C14 C13 . . 116.7(3) ?
C15 C14 C16 . . 117.0(3) ?
C13 C14 C16 . . 126.3(3) ?
N2 C15 C14 . . 121.6(3) ?
N2 C15 C10 . . 115.3(3) ?
C14 C15 C10 . . 123.2(3) ?
C17 C16 C14 . . 119.8(3) ?
C17 C16 H16 . . 120.1 ?
C14 C16 H16 . . 120.1 ?
C16 C17 C18 . . 120.1(3) ?
C16 C17 H17 . . 119.9 ?
C18 C17 H17 . . 119.9 ?
N2 C18 C17 . . 121.4(3) ?
N2 C18 H18 . . 119.3 ?
C17 C18 H18 . . 119.3 ?

loop_
_geom_bond_atom_site_label_1
_geom_bond_atom_site_label_2
_geom_bond_site_symmetry_2
_geom_bond_distance
_geom_bond_publ_flag
Sn1 O1 . 2.055(2) ?
Sn1 O2 . 2.061(2) ?
Sn1 N1 . 2.222(2) ?
Sn1 N2 . 2.244(2) ?
Sn1 Cl6 . 2.3122(9) ?
Sn1 Cl5 . 2.3561(8) ?
Cl1 C4 . 1.737(3) ?
Cl2 C2 . 1.726(3) ?
Cl3 C13 . 1.735(3) ?
Cl4 C11 . 1.726(3) ?
O1 C1 . 1.332(3) ?
O2 C10 . 1.321(4) ?
N1 C9 . 1.316(4) ?
N1 C6 . 1.369(4) ?
N2 C18 . 1.323(4) ?
N2 C15 . 1.365(4) ?
C1 C2 . 1.378(4) ?
C1 C6 . 1.425(4) ?
C2 C3 . 1.411(4) ?
C3 C4 . 1.362(4) ?
C3 H3 . 0.9500 ?
C4 C5 . 1.405(4) ?
C5 C6 . 1.413(4) ?
C5 C7 . 1.419(4) ?
C7 C8 . 1.374(5) ?
C7 H7 . 0.9500 ?
C8 C9 . 1.400(4) ?
C8 H8 . 0.9500 ?
C9 H9 . 0.9500 ?
C10 C11 . 1.383(4) ?
C10 C15 . 1.432(4) ?
C11 C12 . 1.401(4) ?
C12 C13 . 1.366(5) ?
C12 H12 . 0.9500 ?
C13 C14 . 1.411(5) ?
C14 C15 . 1.412(4) ?
C14 C16 . 1.418(5) ?
C16 C17 . 1.361(5) ?
C16 H16 . 0.9500 ?
C17 C18 . 1.400(5) ?
C17 H17 . 0.9500 ?
C18 H18 . 0.9500 ?

loop_
_geom_torsion_atom_site_label_1
_geom_torsion_atom_site_label_2
_geom_torsion_atom_site_label_3
_geom_torsion_atom_site_label_4
_geom_torsion_site_symmetry_1
_geom_torsion_site_symmetry_2
_geom_torsion_site_symmetry_3
_geom_torsion_site_symmetry_4
_geom_torsion
_geom_torsion_publ_flag
O2 Sn1 O1 C1 . . . . -49.4(3) ?
N1 Sn1 O1 C1 . . . . -1.69(19) ?
N2 Sn1 O1 C1 . . . . -86.08(19) ?
Cl6 Sn1 O1 C1 . . . . 85.96(19) ?
Cl5 Sn1 O1 C1 . . . . -173.99(18) ?
O1 Sn1 O2 C10 . . . . -45.4(4) ?
N1 Sn1 O2 C10 . . . . -91.7(2) ?
N2 Sn1 O2 C10 . . . . -7.57(19) ?
Cl6 Sn1 O2 C10 . . . . 178.82(19) ?
Cl5 Sn1 O2 C10 . . . . 78.7(2) ?
O1 Sn1 N1 C9 . . . . -179.7(3) ?
O2 Sn1 N1 C9 . . . . -13.9(2) ?
N2 Sn1 N1 C9 . . . . -90.7(3) ?
Cl6 Sn1 N1 C9 . . . . 81.3(2) ?
Cl5 Sn1 N1 C9 . . . . -136.4(3) ?
O1 Sn1 N1 C6 . . . . 0.71(18) ?
O2 Sn1 N1 C6 . . . . 166.44(19) ?
N2 Sn1 N1 C6 . . . . 89.65(19) ?
Cl6 Sn1 N1 C6 . . . . -98.36(18) ?
Cl5 Sn1 N1 C6 . . . . 43.9(4) ?
O1 Sn1 N2 C18 . . . . -8.2(3) ?
O2 Sn1 N2 C18 . . . . -176.5(3) ?
N1 Sn1 N2 C18 . . . . -86.3(3) ?
Cl6 Sn1 N2 C18 . . . . -137.9(3) ?
Cl5 Sn1 N2 C18 . . . . 85.6(3) ?
O1 Sn1 N2 C15 . . . . 174.68(19) ?
O2 Sn1 N2 C15 . . . . 6.47(18) ?
N1 Sn1 N2 C15 . . . . 96.60(19) ?
Cl6 Sn1 N2 C15 . . . . 45.0(5) ?
Cl5 Sn1 N2 C15 . . . . -91.45(18) ?
Sn1 O1 C1 C2 . . . . -178.4(2) ?
Sn1 O1 C1 C6 . . . . 2.5(3) ?
O1 C1 C2 C3 . . . . -177.7(3) ?
C6 C1 C2 C3 . . . . 1.3(4) ?
O1 C1 C2 Cl2 . . . . 0.8(4) ?
C6 C1 C2 Cl2 . . . . 179.9(2) ?
C1 C2 C3 C4 . . . . 0.1(4) ?
Cl2 C2 C3 C4 . . . . -178.4(2) ?
C2 C3 C4 C5 . . . . -1.7(4) ?
C2 C3 C4 Cl1 . . . . 176.8(2) ?
C3 C4 C5 C6 . . . . 1.6(4) ?
Cl1 C4 C5 C6 . . . . -176.9(2) ?
C3 C4 C5 C7 . . . . -179.0(3) ?
Cl1 C4 C5 C7 . . . . 2.5(4) ?
C9 N1 C6 C5 . . . . 1.0(4) ?
Sn1 N1 C6 C5 . . . . -179.3(2) ?
C9 N1 C6 C1 . . . . -179.4(3) ?
Sn1 N1 C6 C1 . . . . 0.3(3) ?
C4 C5 C6 N1 . . . . 179.5(3) ?
C7 C5 C6 N1 . . . . 0.1(4) ?
C4 C5 C6 C1 . . . . -0.1(4) ?
C7 C5 C6 C1 . . . . -179.5(3) ?
O1 C1 C6 N1 . . . . -1.9(4) ?
C2 C1 C6 N1 . . . . 179.0(2) ?
O1 C1 C6 C5 . . . . 177.8(3) ?
C2 C1 C6 C5 . . . . -1.3(4) ?
C4 C5 C7 C8 . . . . 179.9(3) ?
C6 C5 C7 C8 . . . . -0.7(4) ?
C5 C7 C8 C9 . . . . 0.2(4) ?
C6 N1 C9 C8 . . . . -1.5(4) ?
Sn1 N1 C9 C8 . . . . 178.9(2) ?
C7 C8 C9 N1 . . . . 0.9(5) ?
Sn1 O2 C10 C11 . . . . -173.6(2) ?
Sn1 O2 C10 C15 . . . . 7.9(3) ?
O2 C10 C11 C12 . . . . -178.9(3) ?
C15 C10 C11 C12 . . . . -0.3(4) ?
O2 C10 C11 Cl4 . . . . 0.0(4) ?
C15 C10 C11 Cl4 . . . . 178.6(2) ?
C10 C11 C12 C13 . . . . 0.6(5) ?
Cl4 C11 C12 C13 . . . . -178.3(2) ?
C11 C12 C13 C14 . . . . -0.1(5) ?
C11 C12 C13 Cl3 . . . . 179.6(2) ?
C12 C13 C14 C15 . . . . -0.7(4) ?
Cl3 C13 C14 C15 . . . . 179.6(2) ?
C12 C13 C14 C16 . . . . 178.4(3) ?
Cl3 C13 C14 C16 . . . . -1.3(4) ?
C18 N2 C15 C14 . . . . -1.8(4) ?
Sn1 N2 C15 C14 . . . . 175.6(2) ?
C18 N2 C15 C10 . . . . 178.0(3) ?
Sn1 N2 C15 C10 . . . . -4.6(3) ?
C13 C14 C15 N2 . . . . -179.2(3) ?
C16 C14 C15 N2 . . . . 1.6(4) ?
C13 C14 C15 C10 . . . . 1.1(4) ?
C16 C14 C15 C10 . . . . -178.1(3) ?
O2 C10 C15 N2 . . . . -1.7(4) ?
C11 C10 C15 N2 . . . . 179.7(3) ?
O2 C10 C15 C14 . . . . 178.1(3) ?
C11 C10 C15 C14 . . . . -0.6(4) ?
C15 C14 C16 C17 . . . . 0.1(4) ?
C13 C14 C16 C17 . . . . -179.1(3) ?
C14 C16 C17 C18 . . . . -1.5(5) ?
C15 N2 C18 C17 . . . . 0.2(4) ?
Sn1 N2 C18 C17 . . . . -176.6(2) ?
C16 C17 C18 N2 . . . . 1.5(5) ?
